data_7239819
loop_
_publ_author_name
'Smokrovi\'c, Kristina'
'Stilinovic, Vladimir'

_publ_section_title
;
 Stoichiometry of Adamantylamine-Trinitrophloroglucinol Salts Controlled
 by Solvate Formation
;
_journal_name_full CrystEngComm
_journal_paper_doi 10.1039/C9CE01957J
_journal_year 2020
_chemical_formula_moiety 'C6 H2 N3 O9, C10 H18 N'
_chemical_formula_sum 'C16 H20 N4 O9'
_chemical_formula_weight 412.36
_chemical_name_common 'adamantan-1-aminium dihydrogentrinitrophloroglucinolate'
_chemical_name_systematic 'adamantan-1-aminium trinitrobenzene-1,3,5-tris(olate)'
_space_group_crystal_system orthorhombic
_space_group_IT_number 61
_space_group_name_Hall '-P 2ac 2ab'
_space_group_name_H-M_alt 'P b c a'
_atom_sites_solution_hydrogens geom
_audit_creation_date 2018-07-04
_audit_creation_method
;
Olex2 1.2
(compiled 2018.05.29 svn.r3508 for OlexSys, GUI svn.r5506)
;
_audit_update_record
;
2018-07-17 deposited with the CCDC.	2020-01-23 downloaded from the CCDC.
;
_cell_angle_alpha 90
_cell_angle_beta 90
_cell_angle_gamma 90
_cell_formula_units_Z 16
_cell_length_a 11.1478(3)
_cell_length_b 22.3581(8)
_cell_length_c 29.9866(12)
_cell_measurement_reflns_used 3050
_cell_measurement_temperature 293(2)
_cell_measurement_theta_max 26.3900
_cell_measurement_theta_min 4.5470
_cell_volume 7474.0(4)
_computing_cell_refinement
;
CrystalClear-SM Expert 2.0 r7 (Rigaku, 2011)
;
_computing_data_collection
;
CrystalClear-SM Expert 2.0 r7 (Rigaku, 2011)
;
_computing_data_reduction
;
CrystalClear-SM Expert 2.0 r7 (Rigaku, 2011)
;
_computing_molecular_graphics 'Olex2 (Dolomanov et al., 2009)'
_computing_publication_material 'Olex2 (Dolomanov et al., 2009)'
_computing_structure_refinement 'ShelXL (Sheldrick, 2015)'
_computing_structure_solution 'ShelXT (Sheldrick, 2015)'
_diffrn_ambient_temperature 293(2)
_diffrn_detector CCD
_diffrn_detector_area_resol_mean 28.5714
_diffrn_detector_type CCD
_diffrn_measured_fraction_theta_full 0.995
_diffrn_measured_fraction_theta_max 0.996
_diffrn_measurement_details
;
#__ type_ start__ end____ width___ exp.time_
  1 omega    9.00   67.20   0.3000   20.0000
omega____ theta____ kappa____ phi______ frames
    -       28.6542  -99.0000   30.0000 194

#__ type_ start__ end____ width___ exp.time_
  2 omega  -95.00   25.00   0.3000   20.0000
omega____ theta____ kappa____ phi______ frames
    -      -31.4667   19.0000  -30.0000 400
;
_diffrn_measurement_device 'four-circle diffractometer'
_diffrn_measurement_device_type 'Xcalibur, Sapphire3'
_diffrn_measurement_method '\w scans'
_diffrn_orient_matrix_type 'CrysAlisPro convention (1999,Acta A55,543-557)'
_diffrn_radiation_collimation 0.8
_diffrn_radiation_monochromator graphite
_diffrn_radiation_probe x-ray
_diffrn_radiation_type MoK\a
_diffrn_radiation_wavelength 0.71073
_diffrn_reflns_av_R_equivalents 0.0282
_diffrn_reflns_av_unetI/netI 0.0331
_diffrn_reflns_Laue_measured_fraction_full 0.995
_diffrn_reflns_Laue_measured_fraction_max 0.996
_diffrn_reflns_limit_h_max 11
_diffrn_reflns_limit_h_min -14
_diffrn_reflns_limit_k_max 23
_diffrn_reflns_limit_k_min -28
_diffrn_reflns_limit_l_max 38
_diffrn_reflns_limit_l_min -17
_diffrn_reflns_number 22536
_diffrn_reflns_point_group_measured_fraction_full 0.995
_diffrn_reflns_point_group_measured_fraction_max 0.996
_diffrn_reflns_theta_full 25.242
_diffrn_reflns_theta_max 26.999
_diffrn_reflns_theta_min 4.135
_diffrn_source 'fine-focus sealed X-ray tube'
_diffrn_source_current 24.0
_diffrn_source_power 1.2
_diffrn_source_target Mo
_diffrn_source_type 'Enhance (Mo) X-ray Source'
_diffrn_source_voltage 50.0
_exptl_absorpt_coefficient_mu 0.121
_exptl_absorpt_correction_T_max 1.00000
_exptl_absorpt_correction_T_min 0.70113
_exptl_absorpt_correction_type multi-scan
_exptl_absorpt_process_details
;
CrysAlisPro, Agilent Technologies,
Version 1.171.37.35 (release 13-08-2014 CrysAlis171 .NET)
(compiled Aug 13 2014,18:06:01)
Empirical absorption correction using spherical harmonics,
 implemented in SCALE3 ABSPACK scaling algorithm.
;
_exptl_crystal_colour 'clear yellow'
_exptl_crystal_colour_lustre clear
_exptl_crystal_colour_primary yellow
_exptl_crystal_density_diffrn 1.466
_exptl_crystal_description prism
_exptl_crystal_F_000 3456
_exptl_crystal_recrystallization_method propan-2-ol
_exptl_crystal_size_max 0.45
_exptl_crystal_size_mid 0.3
_exptl_crystal_size_min 0.2
_refine_diff_density_max 0.415
_refine_diff_density_min -0.271
_refine_diff_density_rms 0.039
_refine_ls_extinction_method none
_refine_ls_goodness_of_fit_ref 1.044
_refine_ls_hydrogen_treatment constr
_refine_ls_matrix_type full
_refine_ls_number_parameters 529
_refine_ls_number_reflns 8128
_refine_ls_number_restraints 0
_refine_ls_restrained_S_all 1.044
_refine_ls_R_factor_all 0.0963
_refine_ls_R_factor_gt 0.0648
_refine_ls_shift/su_max 0.000
_refine_ls_shift/su_mean 0.000
_refine_ls_structure_factor_coef Fsqd
_refine_ls_weighting_details 'w=1/[\s^2^(Fo^2^)+(0.0720P)^2^+2.7242P] where P=(Fo^2^+2Fc^2^)/3'
_refine_ls_weighting_scheme calc
_refine_ls_wR_factor_gt 0.1527
_refine_ls_wR_factor_ref 0.1699
_reflns_Friedel_coverage 0.000
_reflns_number_gt 5617
_reflns_number_total 8128
_reflns_threshold_expression 'I > 2\s(I)'
_cod_data_source_file c9ce01957j2.cif
_cod_data_source_block viii
_cod_database_code 7239819
_shelx_shelxl_version_number 2016/4
_shelx_space_group_comment
;
The symmetry employed for this shelxl refinement is uniquely defined
by the following loop, which should always be used as a source of
symmetry information in preference to the above space-group names.
They are only intended as comments.
;
_shelx_estimated_absorpt_t_max 0.976
_shelx_estimated_absorpt_t_min 0.947
_olex2_refinement_description
;
1. Fixed Uiso
 At 1.2 times of:
  All C(H) groups, All C(H,H) groups, All N(H,H,H) groups
 At 1.5 times of:
  All O(H) groups
2.a Ternary CH refined with riding coordinates:
 C22(H22), C12(H12), C24(H24), C27(H27), C17(H17), C14(H14)
2.b Secondary CH2 refined with riding coordinates:
 C21(H21A,H21B), C11(H11A,H11B), C25(H25A,H25B), C26(H26A,H26B), C16(H16A,
 H16B), C29(H29A,H29B), C23(H23A,H23B), C15(H15A,H15B), C19(H19A,H19B),
 C28(H28A,H28B), C13(H13A,H13B), C18(H18A,H18B)
2.c Idealised Me refined as rotating group:
 N20(H20A,H20B,H20C), N10(H10A,H10B,H10C)
2.d Idealised tetrahedral OH refined as rotating group:
 O207(H207), O204(H204), O107(H107), O104(H104)
;
_olex2_submission_special_instructions 'No special instructions were received'

loop_
_space_group_symop_operation_xyz
'x, y, z'
'-x+1/2, -y, z+1/2'
'-x, y+1/2, -z+1/2'
'x+1/2, -y+1/2, -z'
'-x, -y, -z'
'x-1/2, y, -z-1/2'
'x, -y-1/2, z-1/2'
'-x-1/2, y-1/2, z'

loop_
_atom_site_label
_atom_site_type_symbol
_atom_site_fract_x
_atom_site_fract_y
_atom_site_fract_z
_atom_site_U_iso_or_equiv
_atom_site_adp_type
_atom_site_occupancy
_atom_site_site_symmetry_order
_atom_site_calc_flag
_atom_site_refinement_flags_posn
O101 O 0.26669(14) 0.50806(7) 0.41597(5) 0.0530(4) Uani 1 1 d .
O201 O 0.45110(15) 0.38850(8) 0.59635(6) 0.0558(4) Uani 1 1 d .
O207 O 0.28164(16) 0.31451(8) 0.46065(5) 0.0579(5) Uani 1 1 d .
H207 H 0.328760 0.338666 0.449852 0.087 Uiso 1 1 calc GR
O204 O 0.14085(17) 0.25216(9) 0.60349(6) 0.0658(5) Uani 1 1 d .
H204 H 0.094375 0.232685 0.588052 0.099 Uiso 1 1 calc GR
O208 O 0.42398(16) 0.39911(9) 0.46016(6) 0.0675(5) Uani 1 1 d .
O107 O 0.06879(17) 0.42691(10) 0.54007(6) 0.0745(6) Uani 1 1 d .
H107 H 0.017908 0.401903 0.546570 0.112 Uiso 1 1 calc GR
N203 N 0.44406(17) 0.39359(9) 0.50109(7) 0.0496(5) Uani 1 1 d .
N20 N -0.47605(17) 0.48656(9) 0.39747(6) 0.0488(5) Uani 1 1 d .
H20A H -0.554933 0.480612 0.396380 0.059 Uiso 1 1 calc GR
H20B H -0.461041 0.525647 0.398176 0.059 Uiso 1 1 calc GR
H20C H -0.446341 0.469414 0.421868 0.059 Uiso 1 1 calc GR
N103 N 0.22609(17) 0.50884(10) 0.50783(7) 0.0525(5) Uani 1 1 d .
N10 N 0.29578(18) 0.63216(9) 0.40916(6) 0.0522(5) Uani 1 1 d .
H10A H 0.375500 0.631623 0.410739 0.063 Uiso 1 1 calc GR
H10B H 0.267670 0.595156 0.412413 0.063 Uiso 1 1 calc GR
H10C H 0.266670 0.655339 0.430726 0.063 Uiso 1 1 calc GR
N202 N 0.13263(18) 0.23901(9) 0.50943(8) 0.0570(5) Uani 1 1 d .
O209 O 0.52646(19) 0.42048(10) 0.51843(7) 0.0845(7) Uani 1 1 d .
O109 O 0.21377(18) 0.56197(9) 0.50114(9) 0.0855(7) Uani 1 1 d .
O206 O 0.1296(2) 0.23272(10) 0.46924(7) 0.0852(7) Uani 1 1 d .
O104 O 0.00180(19) 0.35095(10) 0.39078(8) 0.0865(7) Uani 1 1 d .
H104 H -0.045801 0.328722 0.403429 0.130 Uiso 1 1 calc GR
O108 O 0.2912(2) 0.48907(10) 0.53635(7) 0.0879(7) Uani 1 1 d .
O205 O 0.0661(2) 0.20776(10) 0.53382(8) 0.0921(7) Uani 1 1 d .
O106 O -0.06890(19) 0.33936(11) 0.52553(9) 0.0986(8) Uani 1 1 d .
N201 N 0.2987(2) 0.32244(13) 0.64583(7) 0.0679(6) Uani 1 1 d .
C201 C 0.37741(18) 0.35757(9) 0.57445(7) 0.0388(5) Uani 1 1 d .
C204 C 0.20881(18) 0.28141(9) 0.52999(7) 0.0386(5) Uani 1 1 d .
N102 N -0.0542(2) 0.34403(11) 0.48403(11) 0.0754(8) Uani 1 1 d .
C206 C 0.36832(17) 0.35541(9) 0.52649(7) 0.0366(5) Uani 1 1 d .
C101 C 0.19176(18) 0.47190(10) 0.43204(7) 0.0418(5) Uani 1 1 d .
C203 C 0.21245(18) 0.28418(10) 0.57738(7) 0.0415(5) Uani 1 1 d .
C205 C 0.28708(18) 0.31729(9) 0.50435(7) 0.0382(5) Uani 1 1 d .
N101 N 0.1574(2) 0.43175(14) 0.35775(8) 0.0752(7) Uani 1 1 d .
C202 C 0.29385(19) 0.32105(10) 0.59701(7) 0.0431(5) Uani 1 1 d .
C106 C 0.16423(18) 0.46753(10) 0.47836(7) 0.0407(5) Uani 1 1 d .
O105 O -0.1119(2) 0.31175(11) 0.45794(11) 0.1139(10) Uani 1 1 d .
C20 C -0.41809(18) 0.45945(10) 0.35672(7) 0.0401(5) Uani 1 1 d .
C105 C 0.08681(19) 0.42633(11) 0.49644(8) 0.0479(6) Uani 1 1 d .
C102 C 0.13035(19) 0.42963(11) 0.40521(7) 0.0481(6) Uani 1 1 d .
C103 C 0.0509(2) 0.38784(11) 0.42042(9) 0.0532(6) Uani 1 1 d .
O203 O 0.3582(3) 0.28440(16) 0.66405(8) 0.1229(10) Uani 1 1 d .
O202 O 0.2445(3) 0.36132(14) 0.66483(8) 0.1224(10) Uani 1 1 d .
C104 C 0.0272(2) 0.38573(11) 0.46709(9) 0.0516(6) Uani 1 1 d .
C10 C 0.2577(2) 0.65645(11) 0.36450(7) 0.0463(5) Uani 1 1 d .
C21 C -0.4420(2) 0.39245(11) 0.35629(8) 0.0556(6) Uani 1 1 d .
H21A H -0.527772 0.385029 0.356127 0.067 Uiso 1 1 calc R
H21B H -0.408219 0.374098 0.382767 0.067 Uiso 1 1 calc R
C11 C 0.3104(2) 0.61759(12) 0.32814(8) 0.0565(6) Uani 1 1 d .
H11A H 0.282346 0.576773 0.331521 0.068 Uiso 1 1 calc R
H11B H 0.397222 0.617540 0.330303 0.068 Uiso 1 1 calc R
C25 C -0.4727(2) 0.48844(12) 0.31595(8) 0.0558(6) Uani 1 1 d .
H25A H -0.458362 0.531228 0.316559 0.067 Uiso 1 1 calc R
H25B H -0.558687 0.481781 0.315583 0.067 Uiso 1 1 calc R
O102 O 0.2376(3) 0.40200(18) 0.34353(9) 0.1347(12) Uani 1 1 d .
C26 C -0.2842(2) 0.47058(13) 0.35808(9) 0.0601(7) Uani 1 1 d .
H26A H -0.249866 0.452146 0.384444 0.072 Uiso 1 1 calc R
H26B H -0.268445 0.513221 0.359359 0.072 Uiso 1 1 calc R
C22 C -0.3845(3) 0.36561(12) 0.31449(9) 0.0647(7) Uani 1 1 d .
H22 H -0.399708 0.322443 0.313793 0.078 Uiso 1 1 calc R
C12 C 0.2719(3) 0.64209(14) 0.28268(9) 0.0680(8) Uani 1 1 d .
H12 H 0.305930 0.616929 0.259094 0.082 Uiso 1 1 calc R
O103 O 0.1011(3) 0.4665(2) 0.33529(8) 0.1605(15) Uani 1 1 d .
C24 C -0.4155(3) 0.46106(14) 0.27430(8) 0.0685(8) Uani 1 1 d .
H24 H -0.450746 0.479446 0.247688 0.082 Uiso 1 1 calc R
C16 C 0.3050(3) 0.71974(12) 0.35985(9) 0.0687(8) Uani 1 1 d .
H16A H 0.391735 0.719863 0.362261 0.082 Uiso 1 1 calc R
H16B H 0.272581 0.744763 0.383370 0.082 Uiso 1 1 calc R
C29 C -0.2517(3) 0.37653(15) 0.31524(11) 0.0787(9) Uani 1 1 d .
H29A H -0.215038 0.358967 0.288991 0.094 Uiso 1 1 calc R
H29B H -0.216812 0.357849 0.341390 0.094 Uiso 1 1 calc R
C23 C -0.4395(3) 0.39441(15) 0.27351(9) 0.0772(9) Uani 1 1 d .
H23A H -0.404989 0.376977 0.246807 0.093 Uiso 1 1 calc R
H23B H -0.525256 0.387180 0.273085 0.093 Uiso 1 1 calc R
C27 C -0.2273(2) 0.44391(16) 0.31615(10) 0.0743(9) Uani 1 1 d .
H27 H -0.140540 0.451103 0.316460 0.089 Uiso 1 1 calc R
C15 C 0.1222(2) 0.65571(17) 0.36173(9) 0.0754(9) Uani 1 1 d .
H15A H 0.088352 0.680296 0.385230 0.090 Uiso 1 1 calc R
H15B H 0.092709 0.615182 0.365419 0.090 Uiso 1 1 calc R
C19 C 0.3180(3) 0.70520(15) 0.27738(10) 0.0778(9) Uani 1 1 d .
H19A H 0.294505 0.720843 0.248506 0.093 Uiso 1 1 calc R
H19B H 0.404941 0.705391 0.278999 0.093 Uiso 1 1 calc R
C28 C -0.2828(3) 0.47303(16) 0.27488(10) 0.0828(10) Uani 1 1 d .
H28A H -0.268443 0.515812 0.275440 0.099 Uiso 1 1 calc R
H28B H -0.246157 0.456819 0.248152 0.099 Uiso 1 1 calc R
C17 C 0.2667(4) 0.74408(14) 0.31403(10) 0.0863(10) Uani 1 1 d .
H17 H 0.296290 0.785092 0.310553 0.104 Uiso 1 1 calc R
C13 C 0.1371(3) 0.64068(18) 0.27955(10) 0.0889(11) Uani 1 1 d .
H13A H 0.108543 0.599972 0.283110 0.107 Uiso 1 1 calc R
H13B H 0.111695 0.655041 0.250519 0.107 Uiso 1 1 calc R
C14 C 0.0846(3) 0.6801(2) 0.31592(11) 0.0955(13) Uani 1 1 d .
H14 H -0.003088 0.680098 0.313659 0.115 Uiso 1 1 calc R
C18 C 0.1310(4) 0.7439(2) 0.31127(12) 0.1140(16) Uani 1 1 d .
H18A H 0.105623 0.760401 0.282875 0.137 Uiso 1 1 calc R
H18B H 0.097927 0.768618 0.334846 0.137 Uiso 1 1 calc R

loop_
_atom_site_aniso_label
_atom_site_aniso_U_11
_atom_site_aniso_U_22
_atom_site_aniso_U_33
_atom_site_aniso_U_23
_atom_site_aniso_U_13
_atom_site_aniso_U_12
O101 0.0520(9) 0.0494(10) 0.0577(10) 0.0119(8) 0.0008(7) -0.0129(8)
O201 0.0576(9) 0.0516(10) 0.0580(10) -0.0007(8) -0.0126(8) -0.0160(8)
O207 0.0720(12) 0.0663(12) 0.0354(8) -0.0017(8) -0.0010(7) 0.0080(9)
O204 0.0678(12) 0.0643(12) 0.0652(11) 0.0133(10) 0.0114(9) -0.0248(9)
O208 0.0703(12) 0.0756(13) 0.0566(11) 0.0299(10) 0.0158(9) 0.0107(10)
O107 0.0766(13) 0.0915(16) 0.0554(11) 0.0213(10) 0.0241(9) 0.0180(11)
N203 0.0478(11) 0.0472(12) 0.0539(12) 0.0129(10) 0.0135(9) 0.0059(9)
N20 0.0574(11) 0.0470(11) 0.0421(10) -0.0020(9) 0.0079(8) -0.0073(9)
N103 0.0525(11) 0.0528(13) 0.0521(12) -0.0105(10) 0.0004(9) 0.0135(10)
N10 0.0595(12) 0.0465(11) 0.0507(11) 0.0012(10) -0.0068(9) -0.0013(9)
N202 0.0574(12) 0.0419(11) 0.0716(15) -0.0079(11) -0.0174(11) -0.0018(10)
O209 0.0695(12) 0.0917(16) 0.0924(15) 0.0163(13) 0.0082(11) -0.0396(12)
O109 0.0746(13) 0.0499(12) 0.132(2) -0.0220(12) -0.0163(12) 0.0113(10)
O206 0.0998(16) 0.0863(16) 0.0696(13) -0.0315(12) -0.0201(11) -0.0152(12)
O104 0.0743(14) 0.0801(15) 0.1049(16) -0.0202(13) -0.0158(11) -0.0302(11)
O108 0.1190(18) 0.0822(15) 0.0625(12) -0.0091(11) -0.0426(12) 0.0111(13)
O205 0.0980(16) 0.0740(14) 0.1042(17) 0.0093(13) -0.0248(13) -0.0513(13)
O106 0.0770(14) 0.0879(16) 0.131(2) 0.0596(15) 0.0455(14) 0.0101(12)
N201 0.0875(17) 0.0748(17) 0.0413(12) 0.0042(13) 0.0009(12) -0.0195(14)
C201 0.0390(10) 0.0335(11) 0.0437(11) -0.0001(9) -0.0014(9) -0.0025(9)
C204 0.0380(10) 0.0300(10) 0.0479(12) -0.0021(9) -0.0055(9) 0.0030(9)
N102 0.0521(13) 0.0477(14) 0.126(2) 0.0261(15) 0.0236(14) 0.0023(11)
C206 0.0359(10) 0.0344(11) 0.0397(11) 0.0052(9) 0.0050(8) 0.0032(8)
C101 0.0368(10) 0.0424(12) 0.0462(12) 0.0091(10) -0.0034(9) -0.0008(9)
C203 0.0410(11) 0.0342(11) 0.0494(12) 0.0067(10) 0.0046(9) -0.0018(9)
C205 0.0420(11) 0.0387(11) 0.0338(10) -0.0006(9) -0.0008(8) 0.0136(9)
N101 0.0697(15) 0.109(2) 0.0475(13) -0.0013(15) -0.0070(12) -0.0171(15)
C202 0.0508(12) 0.0447(13) 0.0337(10) 0.0024(10) 0.0012(9) -0.0046(10)
C106 0.0401(11) 0.0399(12) 0.0421(12) 0.0006(10) -0.0041(9) 0.0039(9)
O105 0.0852(16) 0.0709(16) 0.186(3) 0.0027(18) 0.0197(17) -0.0409(14)
C20 0.0447(11) 0.0402(12) 0.0354(10) -0.0010(9) 0.0045(9) -0.0047(9)
C105 0.0439(12) 0.0505(14) 0.0493(13) 0.0141(11) 0.0091(10) 0.0157(10)
C102 0.0429(11) 0.0583(15) 0.0433(12) 0.0034(11) -0.0064(9) -0.0067(11)
C103 0.0402(12) 0.0497(14) 0.0698(16) -0.0022(13) -0.0061(11) -0.0066(10)
O203 0.158(3) 0.149(3) 0.0616(14) 0.0356(16) -0.0218(15) 0.018(2)
O202 0.189(3) 0.122(2) 0.0558(13) -0.0258(15) 0.0261(16) 0.012(2)
C104 0.0376(11) 0.0425(13) 0.0747(16) 0.0140(12) 0.0086(11) 0.0001(10)
C10 0.0538(13) 0.0433(12) 0.0419(11) -0.0009(10) -0.0046(10) 0.0060(10)
C21 0.0697(16) 0.0446(14) 0.0526(14) 0.0020(12) 0.0062(12) -0.0060(12)
C11 0.0619(15) 0.0480(14) 0.0597(15) -0.0070(12) -0.0014(12) 0.0086(12)
C25 0.0653(15) 0.0545(15) 0.0475(13) 0.0047(12) -0.0004(11) 0.0083(12)
O102 0.122(2) 0.197(3) 0.0853(18) -0.011(2) 0.0392(16) 0.028(2)
C26 0.0516(14) 0.0718(18) 0.0569(15) -0.0083(14) -0.0019(11) -0.0116(13)
C22 0.0827(19) 0.0446(14) 0.0667(17) -0.0098(13) 0.0086(14) 0.0010(13)
C12 0.0814(19) 0.076(2) 0.0466(14) -0.0129(14) 0.0032(13) 0.0094(15)
O103 0.173(3) 0.252(4) 0.0566(15) 0.036(2) -0.0217(17) 0.039(3)
C24 0.091(2) 0.077(2) 0.0367(13) 0.0065(13) -0.0031(13) 0.0118(16)
C16 0.110(2) 0.0434(15) 0.0531(15) -0.0022(13) -0.0010(15) -0.0001(15)
C29 0.078(2) 0.085(2) 0.0736(19) -0.0062(17) 0.0084(15) 0.0288(17)
C23 0.089(2) 0.089(2) 0.0536(16) -0.0280(16) -0.0064(14) -0.0019(18)
C27 0.0454(14) 0.101(2) 0.0768(19) -0.0172(18) 0.0144(13) -0.0063(15)
C15 0.0542(15) 0.111(3) 0.0607(16) 0.0116(17) 0.0033(12) 0.0172(16)
C19 0.094(2) 0.086(2) 0.0535(16) 0.0103(16) 0.0088(15) 0.0024(18)
C28 0.106(2) 0.082(2) 0.0608(17) 0.0027(16) 0.0366(17) -0.0117(19)
C17 0.143(3) 0.0503(17) 0.0655(18) 0.0108(15) 0.0007(19) 0.0123(19)
C13 0.085(2) 0.123(3) 0.0585(18) 0.0047(19) -0.0206(16) -0.010(2)
C14 0.0573(17) 0.160(4) 0.069(2) 0.025(2) -0.0054(14) 0.031(2)
C18 0.151(4) 0.122(4) 0.069(2) 0.020(2) 0.009(2) 0.085(3)

loop_
_atom_type_symbol
_atom_type_description
_atom_type_scat_dispersion_real
_atom_type_scat_dispersion_imag
_atom_type_scat_source
C C 0.0033 0.0016 'International Tables Vol C Tables 4.2.6.8 and 6.1.1.4'
H H 0.0000 0.0000 'International Tables Vol C Tables 4.2.6.8 and 6.1.1.4'
N N 0.0061 0.0033 'International Tables Vol C Tables 4.2.6.8 and 6.1.1.4'
O O 0.0106 0.0060 'International Tables Vol C Tables 4.2.6.8 and 6.1.1.4'

loop_
_geom_angle_atom_site_label_1
_geom_angle_atom_site_label_2
_geom_angle_atom_site_label_3
_geom_angle
C205 O207 H207 109.5
C203 O204 H204 109.5
C105 O107 H107 109.5
O208 N203 C206 118.5(2)
O209 N203 O208 120.4(2)
O209 N203 C206 121.1(2)
H20A N20 H20B 109.5
H20A N20 H20C 109.5
H20B N20 H20C 109.5
C20 N20 H20A 109.5
C20 N20 H20B 109.5
C20 N20 H20C 109.5
O109 N103 C106 117.9(2)
O108 N103 O109 123.0(2)
O108 N103 C106 119.0(2)
H10A N10 H10B 109.5
H10A N10 H10C 109.5
H10B N10 H10C 109.5
C10 N10 H10A 109.5
C10 N10 H10B 109.5
C10 N10 H10C 109.5
O206 N202 O205 119.9(2)
O206 N202 C204 121.8(2)
O205 N202 C204 118.3(2)
C103 O104 H104 109.5
O203 N201 C202 117.2(3)
O202 N201 C202 118.0(3)
O202 N201 O203 124.8(3)
O201 C201 C206 125.76(19)
O201 C201 C202 119.89(19)
C202 C201 C206 114.34(18)
N202 C204 C203 118.8(2)
C205 C204 N202 120.9(2)
C205 C204 C203 120.08(19)
O106 N102 C104 120.0(3)
O105 N102 O106 120.4(3)
O105 N102 C104 119.6(3)
N203 C206 C201 118.18(19)
C205 C206 N203 119.49(19)
C205 C206 C201 122.33(18)
O101 C101 C106 124.0(2)
O101 C101 C102 122.1(2)
C102 C101 C106 113.79(19)
O204 C203 C204 123.3(2)
O204 C203 C202 118.2(2)
C202 C203 C204 118.53(19)
O207 C205 C204 119.18(19)
O207 C205 C206 121.88(19)
C206 C205 C204 118.94(18)
O102 N101 C102 119.1(3)
O102 N101 O103 123.4(3)
O103 N101 C102 117.4(3)
C201 C202 N201 116.24(19)
C203 C202 N201 118.04(19)
C203 C202 C201 125.7(2)
C101 C106 N103 116.56(19)
C105 C106 N103 119.0(2)
C105 C106 C101 124.4(2)
N20 C20 C21 109.09(17)
N20 C20 C25 108.06(18)
N20 C20 C26 109.52(18)
C25 C20 C21 110.17(19)
C25 C20 C26 110.39(19)
C26 C20 C21 109.6(2)
O107 C105 C106 118.6(2)
O107 C105 C104 123.0(2)
C106 C105 C104 118.4(2)
C101 C102 N101 115.7(2)
C103 C102 C101 125.4(2)
C103 C102 N101 118.9(2)
O104 C103 C102 117.9(2)
O104 C103 C104 124.0(2)
C102 C103 C104 118.1(2)
N102 C104 C105 120.2(3)
N102 C104 C103 120.0(3)
C103 C104 C105 119.8(2)
N10 C10 C11 108.93(19)
N10 C10 C16 108.69(19)
N10 C10 C15 109.03(19)
C11 C10 C16 109.6(2)
C11 C10 C15 110.0(2)
C15 C10 C16 110.6(2)
C20 C21 H21A 110.0
C20 C21 H21B 110.0
C20 C21 C22 108.6(2)
H21A C21 H21B 108.3
C22 C21 H21A 110.0
C22 C21 H21B 110.0
C10 C11 H11A 109.9
C10 C11 H11B 109.9
C10 C11 C12 109.1(2)
H11A C11 H11B 108.3
C12 C11 H11A 109.9
C12 C11 H11B 109.9
C20 C25 H25A 110.0
C20 C25 H25B 110.0
C20 C25 C24 108.7(2)
H25A C25 H25B 108.3
C24 C25 H25A 110.0
C24 C25 H25B 110.0
C20 C26 H26A 109.9
C20 C26 H26B 109.9
C20 C26 C27 108.8(2)
H26A C26 H26B 108.3
C27 C26 H26A 109.9
C27 C26 H26B 109.9
C21 C22 H22 109.3
C29 C22 C21 109.7(2)
C29 C22 H22 109.3
C29 C22 C23 110.0(3)
C23 C22 C21 109.1(2)
C23 C22 H22 109.3
C11 C12 H12 109.2
C19 C12 C11 109.4(2)
C19 C12 H12 109.2
C13 C12 C11 109.1(2)
C13 C12 H12 109.2
C13 C12 C19 110.6(3)
C25 C24 H24 109.2
C23 C24 C25 109.4(2)
C23 C24 H24 109.2
C28 C24 C25 109.2(2)
C28 C24 H24 109.2
C28 C24 C23 110.4(3)
C10 C16 H16A 110.0
C10 C16 H16B 110.0
C10 C16 C17 108.4(2)
H16A C16 H16B 108.4
C17 C16 H16A 110.0
C17 C16 H16B 110.0
C22 C29 H29A 109.7
C22 C29 H29B 109.7
C22 C29 C27 109.6(2)
H29A C29 H29B 108.2
C27 C29 H29A 109.7
C27 C29 H29B 109.7
C22 C23 H23A 109.8
C22 C23 H23B 109.8
C24 C23 C22 109.5(2)
C24 C23 H23A 109.8
C24 C23 H23B 109.8
H23A C23 H23B 108.2
C26 C27 C29 108.9(2)
C26 C27 H27 109.7
C26 C27 C28 109.3(3)
C29 C27 H27 109.7
C28 C27 C29 109.4(3)
C28 C27 H27 109.7
C10 C15 H15A 110.0
C10 C15 H15B 110.0
C10 C15 C14 108.5(2)
H15A C15 H15B 108.4
C14 C15 H15A 110.0
C14 C15 H15B 110.0
C12 C19 H19A 109.8
C12 C19 H19B 109.8
C12 C19 C17 109.4(3)
H19A C19 H19B 108.2
C17 C19 H19A 109.8
C17 C19 H19B 109.8
C24 C28 C27 109.4(2)
C24 C28 H28A 109.8
C24 C28 H28B 109.8
C27 C28 H28A 109.8
C27 C28 H28B 109.8
H28A C28 H28B 108.2
C16 C17 H17 109.4
C19 C17 C16 109.9(3)
C19 C17 H17 109.4
C19 C17 C18 109.7(3)
C18 C17 C16 109.0(3)
C18 C17 H17 109.4
C12 C13 H13A 109.9
C12 C13 H13B 109.9
C12 C13 C14 109.1(3)
H13A C13 H13B 108.3
C14 C13 H13A 109.9
C14 C13 H13B 109.9
C15 C14 H14 109.5
C13 C14 C15 109.3(3)
C13 C14 H14 109.5
C13 C14 C18 110.3(3)
C18 C14 C15 108.8(3)
C18 C14 H14 109.5
C17 C18 C14 109.7(3)
C17 C18 H18A 109.7
C17 C18 H18B 109.7
C14 C18 H18A 109.7
C14 C18 H18B 109.7
H18A C18 H18B 108.2

loop_
_geom_bond_atom_site_label_1
_geom_bond_atom_site_label_2
_geom_bond_distance
O101 C101 1.259(3)
O201 C201 1.259(2)
O207 H207 0.8200
O207 C205 1.313(2)
O204 H204 0.8200
O204 C203 1.328(3)
O208 N203 1.254(3)
O107 H107 0.8200
O107 C105 1.324(3)
N203 O209 1.215(3)
N203 C206 1.422(3)
N20 H20A 0.8900
N20 H20B 0.8900
N20 H20C 0.8900
N20 C20 1.509(3)
N103 O109 1.213(3)
N103 O108 1.206(3)
N103 C106 1.452(3)
N10 H10A 0.8900
N10 H10B 0.8900
N10 H10C 0.8900
N10 C10 1.506(3)
N202 O206 1.214(3)
N202 O205 1.254(3)
N202 C204 1.414(3)
O104 H104 0.8200
O104 C103 1.330(3)
O106 N102 1.259(4)
N201 C202 1.465(3)
N201 O203 1.209(3)
N201 O202 1.202(3)
C201 C206 1.443(3)
C201 C202 1.411(3)
C204 C203 1.423(3)
C204 C205 1.413(3)
N102 O105 1.244(4)
N102 C104 1.396(3)
C206 C205 1.410(3)
C101 C106 1.426(3)
C101 C102 1.417(3)
C203 C202 1.360(3)
N101 C102 1.456(3)
N101 O102 1.193(4)
N101 O103 1.205(4)
C106 C105 1.374(3)
C20 C21 1.521(3)
C20 C25 1.512(3)
C20 C26 1.514(3)
C105 C104 1.429(4)
C102 C103 1.366(3)
C103 C104 1.425(4)
C10 C11 1.513(3)
C10 C16 1.516(4)
C10 C15 1.514(4)
C21 H21A 0.9700
C21 H21B 0.9700
C21 C22 1.531(4)
C11 H11A 0.9700
C11 H11B 0.9700
C11 C12 1.530(4)
C25 H25A 0.9700
C25 H25B 0.9700
C25 C24 1.530(4)
C26 H26A 0.9700
C26 H26B 0.9700
C26 C27 1.529(4)
C22 H22 0.9800
C22 C29 1.501(4)
C22 C23 1.516(4)
C12 H12 0.9800
C12 C19 1.510(4)
C12 C13 1.507(4)
C24 H24 0.9800
C24 C23 1.514(4)
C24 C28 1.503(4)
C16 H16A 0.9700
C16 H16B 0.9700
C16 C17 1.538(4)
C29 H29A 0.9700
C29 H29B 0.9700
C29 C27 1.531(5)
C23 H23A 0.9700
C23 H23B 0.9700
C27 H27 0.9800
C27 C28 1.530(4)
C15 H15A 0.9700
C15 H15B 0.9700
C15 C14 1.536(4)
C19 H19A 0.9700
C19 H19B 0.9700
C19 C17 1.514(4)
C28 H28A 0.9700
C28 H28B 0.9700
C17 H17 0.9800
C17 C18 1.515(6)
C13 H13A 0.9700
C13 H13B 0.9700
C13 C14 1.520(5)
C14 H14 0.9800
C14 C18 1.522(6)
C18 H18A 0.9700
C18 H18B 0.9700
